data_9005268
loop_
_publ_author_name
'Stuckenschmidt, E.'
'Joswig, W.'
'Baur, W. H.'

_publ_section_title
;
 Flexibility and distortion of the collapsible framework of NAT topology:
 the crystal structure of H3O-natrolite
;
_journal_name_full 'European Journal of Mineralogy'
_journal_page_first 85
_journal_page_last 92
_journal_volume 8
_journal_year 1996
_chemical_formula_sum 'Al2 H3 O12 Si3'
_chemical_name_mineral Natrolite
_symmetry_space_group_name_H-M 'C 1 1 21'
_cell_angle_alpha 90
_cell_angle_beta 90
_cell_angle_gamma 90.00
_cell_length_a 17.912
_cell_length_b 18.474
_cell_length_c 6.542
_cell_formula_units_Z 8
_cell_volume 2164.789
_database_code_amcsd 0006614
_exptl_crystal_density_diffrn 2.045
_cod_original_formula_sum 'Si3 Al2 O12 H3'
_cod_database_code 9005268

loop_
_space_group_symop_operation_xyz
x,y,z
1/2+x,1/2+y,z
-x,1/2-y,1/2+z
1/2-x,-y,1/2+z

loop_
_atom_site_label
_atom_site_fract_x
_atom_site_fract_y
_atom_site_fract_z
_atom_site_U_iso_or_equiv
Si11 0.50250 0.50510 -0.00160 0.02900
Si13 0.74490 0.24790 0.25130 0.02900
Si21 0.65340 0.71600 0.37520 0.02400
Si22 0.35130 0.28440 0.37550 0.02300
Si23 0.59840 0.46560 0.62670 0.03000
Si24 0.90190 0.03670 0.62450 0.02900
Al11 0.53590 0.59680 0.38400 0.02500
Al12 0.46500 0.40720 0.38290 0.02700
Al13 0.71320 0.34480 0.63450 0.02700
Al14 0.78530 0.15540 0.63440 0.02700
O11 0.48750 0.43490 0.13560 0.03400
O12 0.51800 0.57740 0.12390 0.03100
O13 0.73500 0.31970 0.38810 0.04500
O14 0.76070 0.17560 0.38510 0.04400
O21 0.57030 0.68610 0.41120 0.03500
O22 0.43440 0.31690 0.37890 0.03200
O23 0.68290 0.43390 0.63680 0.03000
O24 0.81720 0.06760 0.64200 0.02900
O31 0.59990 0.53420 0.48130 0.04300
O32 0.39750 0.46370 0.49170 0.03900
O33 0.35090 0.21210 0.24320 0.04000
O34 0.64900 0.78360 0.22100 0.03300
O41 0.70780 0.65310 0.28780 0.03500
O42 0.29150 0.34360 0.28920 0.03200
O43 0.54180 0.40550 0.55240 0.03800
O44 0.45510 0.59510 0.52970 0.04600
O51 0.68420 0.73860 0.59960 0.04000
O52 0.32980 0.26780 0.61420 0.03600
O53 0.42850 0.51430 -0.14110 0.04300
O54 0.57730 0.49130 -0.14160 0.03600
O1 0.95130 0.29130 0.39230 0.08300
H11 0.99700 0.26000 0.39600 0.08300
H12 0.95700 0.33600 0.47900 0.08300
H13 0.92600 0.30800 0.26600 0.08300
O2 0.52820 0.18930 0.35120 0.04500
H21 0.50000 0.15300 0.26500 0.04500
H22 0.49600 0.23100 0.39400 0.04500
H23 0.57700 0.20000 0.28500 0.04500
O3 0.28330 0.54910 0.12720 0.13400
O4 0.71500 0.45540 0.13850 0.14300

loop_
_cod_related_entry_id
_cod_related_entry_database
_cod_related_entry_code
1 AMCSD 0006614
